data_1564660
loop_
_publ_author_name
'Wong, Jeff Yuk Fung'
'Thomson, Christopher'
'Vilela, Filipe'
'Barker, Graeme'

_publ_section_title
;
 Flash Chemistry Enables High Productivity Metalation-Substitution of
 5-Alkyltetrazoles&#x00A0;
;
_journal_name_full 'Chemical Science'
_journal_paper_doi 10.1039/D1SC04176B
_journal_year 2021
_chemical_formula_moiety 'C31 H29 Cl N4 O'
_chemical_formula_sum 'C31 H29 Cl N4 O'
_chemical_formula_weight 509.03
_space_group_crystal_system orthorhombic
_space_group_IT_number 29
_space_group_name_Hall 'P 2c -2ac'
_space_group_name_H-M_alt 'P c a 21'
_atom_sites_solution_hydrogens geom
_atom_sites_solution_primary dual
_audit_creation_date 2020-07-15
_audit_creation_method
;
Olex2 1.3
(compiled 2020.06.28 svn.raecde09e for OlexSys, GUI svn.r6132)
;
_audit_update_record
;
2021-06-04 deposited with the CCDC.	2021-09-15 downloaded from the CCDC.
;
_cell_angle_alpha 90
_cell_angle_beta 90
_cell_angle_gamma 90
_cell_formula_units_Z 4
_cell_length_a 17.7597(7)
_cell_length_b 14.3832(5)
_cell_length_c 10.4096(4)
_cell_measurement_reflns_used 9939
_cell_measurement_temperature 100.0
_cell_measurement_theta_max 74.578
_cell_measurement_theta_min 3.072
_cell_volume 2659.04(17)
_computing_cell_refinement 'SAINT V8.40A (Bruker, 2016)'
_computing_data_reduction 'SAINT V8.40A (Bruker, 2016)'
_computing_molecular_graphics 'Olex2 1.3 (Dolomanov et al., 2009)'
_computing_publication_material 'Olex2 1.3 (Dolomanov et al., 2009)'
_computing_structure_refinement 'SHELXL 2018/3 (Sheldrick, 2015)'
_computing_structure_solution 'SHELXT  (Sheldrick, 2015)'
_diffrn_ambient_temperature 100.0
_diffrn_measured_fraction_theta_full 1.000
_diffrn_measured_fraction_theta_max 0.998
_diffrn_measurement_device_type 'Bruker D8Venture'
_diffrn_measurement_method '\f and \w scans'
_diffrn_radiation_type CuK\a
_diffrn_radiation_wavelength 1.54178
_diffrn_reflns_av_R_equivalents 0.0802
_diffrn_reflns_av_unetI/netI 0.0492
_diffrn_reflns_Laue_measured_fraction_full 1.000
_diffrn_reflns_Laue_measured_fraction_max 0.998
_diffrn_reflns_limit_h_max 20
_diffrn_reflns_limit_h_min -22
_diffrn_reflns_limit_k_max 17
_diffrn_reflns_limit_k_min -17
_diffrn_reflns_limit_l_max 13
_diffrn_reflns_limit_l_min -12
_diffrn_reflns_number 37580
_diffrn_reflns_point_group_measured_fraction_full 0.998
_diffrn_reflns_point_group_measured_fraction_max 0.994
_diffrn_reflns_theta_full 67.679
_diffrn_reflns_theta_max 74.603
_diffrn_reflns_theta_min 3.072
_diffrn_source_current 1.1
_diffrn_source_power 0.055
_diffrn_source_voltage 50.0
_diffrn_standards_number 0
_exptl_absorpt_coefficient_mu 1.511
_exptl_absorpt_correction_T_max 0.7534
_exptl_absorpt_correction_T_min 0.5897
_exptl_absorpt_correction_type multi-scan
_exptl_absorpt_process_details
;
SADABS-2016/2 (Bruker,2016/2) was used for absorption correction.
wR2(int) was 0.1375 before and 0.1019 after correction.
The Ratio of minimum to maximum transmission is 0.7827.
The \l/2 correction factor is Not present.
;
_exptl_crystal_colour colourless
_exptl_crystal_colour_primary colourless
_exptl_crystal_density_diffrn 1.272
_exptl_crystal_description plate
_exptl_crystal_F_000 1072
_exptl_crystal_size_max 0.36
_exptl_crystal_size_mid 0.18
_exptl_crystal_size_min 0.06
_refine_diff_density_max 0.350
_refine_diff_density_min -0.393
_refine_diff_density_rms 0.079
_refine_ls_abs_structure_details
;
 Flack x determined using 2214 quotients [(I+)-(I-)]/[(I+)+(I-)]
 (Parsons, Flack and Wagner, Acta Cryst. B69 (2013) 249-259).
;
_refine_ls_abs_structure_Flack 0.039(16)
_refine_ls_extinction_coef 0.0011(3)
_refine_ls_extinction_expression Fc^*^=kFc[1+0.001xFc^2^\l^3^/sin(2\q)]^-1/4^
_refine_ls_extinction_method 'SHELXL-2018/3 (Sheldrick 2018)'
_refine_ls_goodness_of_fit_ref 1.195
_refine_ls_hydrogen_treatment constr
_refine_ls_matrix_type full
_refine_ls_number_parameters 338
_refine_ls_number_reflns 5421
_refine_ls_number_restraints 1
_refine_ls_restrained_S_all 1.195
_refine_ls_R_factor_all 0.0749
_refine_ls_R_factor_gt 0.0735
_refine_ls_shift/su_max 0.000
_refine_ls_shift/su_mean 0.000
_refine_ls_structure_factor_coef Fsqd
_refine_ls_weighting_details 'w=1/[\s^2^(Fo^2^)+8.6951P] where P=(Fo^2^+2Fc^2^)/3'
_refine_ls_weighting_scheme calc
_refine_ls_wR_factor_gt 0.1876
_refine_ls_wR_factor_ref 0.1885
_reflns_Friedel_coverage 0.882
_reflns_Friedel_fraction_full 0.996
_reflns_Friedel_fraction_max 0.990
_reflns_number_gt 5262
_reflns_number_total 5421
_reflns_threshold_expression 'I > 2\s(I)'
_cod_data_source_file d1sc04176b2.cif
_cod_data_source_block pca21_a
_cod_database_code 1564660
_shelx_shelxl_version_number 2018/3
_shelx_space_group_comment
;
The symmetry employed for this shelxl refinement is uniquely defined
by the following loop, which should always be used as a source of
symmetry information in preference to the above space-group names.
They are only intended as comments.
;
_shelx_estimated_absorpt_t_max 0.915
_shelx_estimated_absorpt_t_min 0.612
_olex2_refinement_description
;
1. Fixed Uiso
 At 1.2 times of:
  All C(H) groups, All C(H,H) groups
 At 1.5 times of:
  All C(H,H,H) groups, All O(H) groups
2.a Ternary CH refined with riding coordinates:
 C15(H15)
2.b Secondary CH2 refined with riding coordinates:
 C16(H16A,H16B)
2.c Aromatic/amide H refined with riding coordinates:
 C10(H10), C11(H11), C12(H12), C13(H13), C14(H14), C18(H18), C20(H20),
 C21(H21), C22(H22), C25(H25), C26(H26), C27(H27), C28(H28), C29(H29), C31(H31),
  C32(H32), C33(H33), C34(H34), C35(H35)
2.d Idealised Me refined as rotating group:
 C7(H7A,H7B,H7C), C8(H8A,H8B,H8C)
2.e Idealised tetrahedral OH refined as rotating group:
 O1(H1)
;
_olex2_submission_special_instructions 'No special instructions were received'

loop_
_space_group_symop_operation_xyz
'x, y, z'
'-x, -y, z+1/2'
'x+1/2, -y, z'
'-x+1/2, y, z+1/2'

loop_
_atom_site_label
_atom_site_type_symbol
_atom_site_fract_x
_atom_site_fract_y
_atom_site_fract_z
_atom_site_U_iso_or_equiv
_atom_site_adp_type
_atom_site_occupancy
_atom_site_site_symmetry_order
_atom_site_calc_flag
_atom_site_refinement_flags_posn
_atom_site_refinement_flags_adp
_atom_site_refinement_flags_occupancy
_atom_site_disorder_assembly
_atom_site_disorder_group
Cl1 Cl 0.30815(14) 0.85324(14) 0.9075(2) 0.0507(6) Uani 1 1 d . . . . .
O1 O 0.3770(3) 0.7107(3) 0.2404(4) 0.0260(10) Uani 1 1 d . . . . .
H1 H 0.374002 0.761798 0.279202 0.039 Uiso 1 1 calc R U . . .
N1 N 0.4879(3) 0.8793(4) 0.5810(6) 0.0255(12) Uani 1 1 d . . . . .
N2 N 0.4421(3) 0.9128(4) 0.4926(6) 0.0276(12) Uani 1 1 d . . . . .
N3 N 0.4128(3) 0.8393(4) 0.4335(6) 0.0294(13) Uani 1 1 d . . . . .
C4 C 0.4437(4) 0.7632(4) 0.4878(7) 0.0237(13) Uani 1 1 d . . . . .
N5 N 0.4911(3) 0.7857(4) 0.5811(6) 0.0252(12) Uani 1 1 d . . . . .
C6 C 0.5359(4) 0.9380(4) 0.6657(6) 0.0241(13) Uani 1 1 d . . . . .
C7 C 0.5286(5) 0.8949(5) 0.7996(6) 0.0342(17) Uani 1 1 d . . . . .
H7A H 0.475362 0.892669 0.824212 0.051 Uiso 1 1 calc R U . . .
H7B H 0.556493 0.932725 0.861798 0.051 Uiso 1 1 calc R U . . .
H7C H 0.549229 0.831710 0.798552 0.051 Uiso 1 1 calc R U . . .
C8 C 0.5026(4) 1.0365(5) 0.6644(7) 0.0318(16) Uani 1 1 d . . . . .
H8A H 0.504266 1.061339 0.576735 0.048 Uiso 1 1 calc R U . . .
H8B H 0.532047 1.076720 0.721430 0.048 Uiso 1 1 calc R U . . .
H8C H 0.450285 1.034351 0.694050 0.048 Uiso 1 1 calc R U . . .
C9 C 0.6158(4) 0.9374(4) 0.6150(6) 0.0256(14) Uani 1 1 d . . . . .
C10 C 0.6709(4) 0.9837(5) 0.6866(7) 0.0320(16) Uani 1 1 d . . . . .
H10 H 0.657577 1.014207 0.764297 0.038 Uiso 1 1 calc R U . . .
C11 C 0.7448(5) 0.9850(5) 0.6445(7) 0.0361(17) Uani 1 1 d . . . . .
H11 H 0.781901 1.016087 0.694148 0.043 Uiso 1 1 calc R U . . .
C12 C 0.7654(4) 0.9418(6) 0.5311(8) 0.0359(17) Uani 1 1 d . . . . .
H12 H 0.816230 0.943919 0.502627 0.043 Uiso 1 1 calc R U . . .
C13 C 0.7119(4) 0.8956(5) 0.4598(6) 0.0297(15) Uani 1 1 d . . . . .
H13 H 0.725718 0.865253 0.382196 0.036 Uiso 1 1 calc R U . . .
C14 C 0.6373(4) 0.8935(5) 0.5019(7) 0.0296(15) Uani 1 1 d . . . . .
H14 H 0.600633 0.861490 0.452367 0.036 Uiso 1 1 calc R U . . .
C15 C 0.4232(4) 0.6657(4) 0.4519(7) 0.0241(14) Uani 1 1 d . . . . .
H15 H 0.459049 0.622122 0.495132 0.029 Uiso 1 1 calc R U . . .
C16 C 0.3428(4) 0.6450(5) 0.5007(7) 0.0299(15) Uani 1 1 d . . . . .
H16A H 0.307065 0.689575 0.461558 0.036 Uiso 1 1 calc R U . . .
H16B H 0.327883 0.581553 0.474121 0.036 Uiso 1 1 calc R U . . .
C17 C 0.3390(4) 0.6527(5) 0.6449(7) 0.0288(14) Uani 1 1 d . . . . .
C18 C 0.3235(4) 0.7383(5) 0.7025(8) 0.0322(16) Uani 1 1 d . . . . .
H18 H 0.311002 0.790756 0.651282 0.039 Uiso 1 1 calc R U . . .
C19 C 0.3266(4) 0.7460(5) 0.8361(8) 0.0325(16) Uani 1 1 d . . . . .
C20 C 0.3421(4) 0.6714(5) 0.9137(8) 0.0323(16) Uani 1 1 d . . . . .
H20 H 0.344060 0.678105 1.004469 0.039 Uiso 1 1 calc R U . . .
C21 C 0.3550(4) 0.5852(5) 0.8555(8) 0.0333(17) Uani 1 1 d . . . . .
H21 H 0.364369 0.532058 0.907260 0.040 Uiso 1 1 calc R U . . .
C22 C 0.3541(4) 0.5766(5) 0.7223(8) 0.0311(16) Uani 1 1 d . . . . .
H22 H 0.363874 0.517846 0.684036 0.037 Uiso 1 1 calc R U . . .
C23 C 0.4302(4) 0.6526(5) 0.3036(6) 0.0245(13) Uani 1 1 d . . . . .
C24 C 0.5107(4) 0.6763(4) 0.2579(7) 0.0259(14) Uani 1 1 d . . . . .
C25 C 0.5743(4) 0.6647(5) 0.3351(7) 0.0291(15) Uani 1 1 d . . . . .
H25 H 0.568557 0.642546 0.420515 0.035 Uiso 1 1 calc R U . . .
C26 C 0.6452(4) 0.6847(5) 0.2894(8) 0.0309(16) Uani 1 1 d . . . . .
H26 H 0.687720 0.676575 0.343682 0.037 Uiso 1 1 calc R U . . .
C27 C 0.6552(4) 0.7167(5) 0.1652(8) 0.0345(17) Uani 1 1 d . . . . .
H27 H 0.704082 0.731169 0.134184 0.041 Uiso 1 1 calc R U . . .
C28 C 0.5928(5) 0.7272(6) 0.0868(8) 0.0405(18) Uani 1 1 d . . . . .
H28 H 0.599222 0.748475 0.001139 0.049 Uiso 1 1 calc R U . . .
C29 C 0.5210(4) 0.7072(5) 0.1316(8) 0.0353(17) Uani 1 1 d . . . . .
H29 H 0.478799 0.714549 0.076444 0.042 Uiso 1 1 calc R U . . .
C30 C 0.4103(4) 0.5522(5) 0.2673(7) 0.0262(14) Uani 1 1 d . . . . .
C31 C 0.4591(4) 0.4806(5) 0.2966(8) 0.0319(16) Uani 1 1 d . . . . .
H31 H 0.504489 0.493651 0.341517 0.038 Uiso 1 1 calc R U . . .
C32 C 0.4426(4) 0.3892(5) 0.2611(8) 0.0340(16) Uani 1 1 d . . . . .
H32 H 0.477082 0.340726 0.280645 0.041 Uiso 1 1 calc R U . . .
C33 C 0.3767(4) 0.3693(5) 0.1980(8) 0.0353(17) Uani 1 1 d . . . . .
H33 H 0.365659 0.307154 0.173598 0.042 Uiso 1 1 calc R U . . .
C34 C 0.3263(4) 0.4399(5) 0.1700(8) 0.0353(17) Uani 1 1 d . . . . .
H34 H 0.280440 0.426328 0.126831 0.042 Uiso 1 1 calc R U . . .
C35 C 0.3434(4) 0.5313(5) 0.2057(7) 0.0314(15) Uani 1 1 d . . . . .
H35 H 0.308523 0.579605 0.187475 0.038 Uiso 1 1 calc R U . . .

loop_
_atom_site_aniso_label
_atom_site_aniso_U_11
_atom_site_aniso_U_22
_atom_site_aniso_U_33
_atom_site_aniso_U_23
_atom_site_aniso_U_13
_atom_site_aniso_U_12
Cl1 0.0716(14) 0.0348(9) 0.0457(11) -0.0040(10) 0.0258(11) 0.0050(10)
O1 0.029(2) 0.025(2) 0.023(2) 0.0023(19) -0.0024(19) 0.0045(19)
N1 0.030(3) 0.020(3) 0.026(3) 0.000(2) 0.002(2) 0.003(2)
N2 0.035(3) 0.026(3) 0.022(3) 0.000(2) 0.000(2) 0.000(2)
N3 0.033(3) 0.023(3) 0.033(3) -0.006(2) -0.003(2) 0.001(2)
C4 0.023(3) 0.021(3) 0.027(3) 0.000(3) 0.000(3) -0.001(2)
N5 0.031(3) 0.020(3) 0.024(3) 0.001(2) 0.005(2) 0.001(2)
C6 0.037(3) 0.021(3) 0.014(3) 0.000(2) -0.003(3) -0.002(3)
C7 0.054(5) 0.031(4) 0.018(3) -0.002(3) 0.003(3) -0.003(3)
C8 0.047(4) 0.027(3) 0.022(3) -0.004(3) 0.001(3) 0.000(3)
C9 0.038(4) 0.022(3) 0.017(3) 0.004(2) -0.003(3) -0.004(3)
C10 0.047(4) 0.031(4) 0.018(3) 0.002(3) -0.007(3) -0.005(3)
C11 0.048(4) 0.041(4) 0.019(3) 0.002(3) -0.012(3) -0.012(4)
C12 0.035(4) 0.037(4) 0.035(4) 0.011(3) -0.006(3) -0.007(3)
C13 0.042(4) 0.034(4) 0.013(3) -0.005(3) 0.003(3) 0.000(3)
C14 0.041(4) 0.027(3) 0.021(3) 0.000(3) 0.001(3) -0.006(3)
C15 0.025(3) 0.020(3) 0.027(3) 0.000(3) -0.003(3) 0.001(2)
C16 0.028(3) 0.030(4) 0.031(4) 0.008(3) -0.007(3) 0.000(3)
C17 0.023(3) 0.029(3) 0.034(4) 0.004(3) 0.003(3) 0.000(3)
C18 0.030(4) 0.028(3) 0.039(4) 0.007(3) 0.010(3) 0.002(3)
C19 0.032(4) 0.029(4) 0.036(4) -0.001(3) 0.012(3) 0.001(3)
C20 0.025(3) 0.041(4) 0.030(4) -0.001(3) 0.009(3) 0.002(3)
C21 0.027(4) 0.034(4) 0.039(4) 0.008(3) 0.003(3) 0.005(3)
C22 0.024(3) 0.029(3) 0.040(4) 0.001(3) 0.002(3) 0.001(3)
C23 0.024(3) 0.026(3) 0.024(3) 0.002(3) -0.002(3) 0.001(3)
C24 0.027(3) 0.020(3) 0.031(4) -0.004(3) 0.003(3) 0.000(2)
C25 0.032(4) 0.024(3) 0.031(4) -0.005(3) 0.001(3) 0.003(3)
C26 0.029(3) 0.026(3) 0.038(4) -0.007(3) -0.007(3) 0.000(3)
C27 0.029(4) 0.030(4) 0.044(4) 0.001(3) 0.009(3) -0.001(3)
C28 0.043(4) 0.042(4) 0.037(4) 0.016(4) 0.002(4) -0.003(3)
C29 0.033(4) 0.041(4) 0.032(4) 0.005(3) 0.002(3) 0.002(3)
C30 0.028(3) 0.025(3) 0.026(3) 0.001(3) 0.004(3) -0.001(3)
C31 0.028(3) 0.025(3) 0.042(4) -0.008(3) 0.000(3) -0.001(3)
C32 0.038(4) 0.026(3) 0.038(4) -0.011(3) -0.002(3) 0.004(3)
C33 0.038(4) 0.028(4) 0.040(4) -0.008(3) 0.004(3) -0.006(3)
C34 0.031(4) 0.033(4) 0.042(4) 0.001(3) -0.007(3) -0.007(3)
C35 0.028(3) 0.030(4) 0.037(4) -0.002(3) 0.000(3) 0.000(3)

loop_
_atom_type_symbol
_atom_type_description
_atom_type_scat_dispersion_real
_atom_type_scat_dispersion_imag
_atom_type_scat_source
C C 0.0181 0.0091 'International Tables Vol C Tables 4.2.6.8 and 6.1.1.4'
H H 0.0000 0.0000 'International Tables Vol C Tables 4.2.6.8 and 6.1.1.4'
Cl Cl 0.3639 0.7018 'International Tables Vol C Tables 4.2.6.8 and 6.1.1.4'
N N 0.0311 0.0180 'International Tables Vol C Tables 4.2.6.8 and 6.1.1.4'
O O 0.0492 0.0322 'International Tables Vol C Tables 4.2.6.8 and 6.1.1.4'

loop_
_geom_angle_atom_site_label_1
_geom_angle_atom_site_label_2
_geom_angle_atom_site_label_3
_geom_angle
_geom_angle_site_symmetry_1
_geom_angle_site_symmetry_3
_geom_angle_publ_flag
C23 O1 H1 109.5 . . ?
N2 N1 N5 113.0(6) . . ?
N2 N1 C6 124.0(5) . . ?
N5 N1 C6 122.8(6) . . ?
N1 N2 N3 105.9(5) . . ?
N2 N3 C4 107.0(5) . . ?
N3 C4 C15 123.8(6) . . ?
N5 C4 N3 111.6(6) . . ?
N5 C4 C15 124.5(6) . . ?
C4 N5 N1 102.5(5) . . ?
N1 C6 C7 105.1(5) . . ?
N1 C6 C8 107.2(5) . . ?
N1 C6 C9 109.1(5) . . ?
C7 C6 C8 110.4(6) . . ?
C9 C6 C7 113.3(6) . . ?
C9 C6 C8 111.3(6) . . ?
C6 C7 H7A 109.5 . . ?
C6 C7 H7B 109.5 . . ?
C6 C7 H7C 109.5 . . ?
H7A C7 H7B 109.5 . . ?
H7A C7 H7C 109.5 . . ?
H7B C7 H7C 109.5 . . ?
C6 C8 H8A 109.5 . . ?
C6 C8 H8B 109.5 . . ?
C6 C8 H8C 109.5 . . ?
H8A C8 H8B 109.5 . . ?
H8A C8 H8C 109.5 . . ?
H8B C8 H8C 109.5 . . ?
C10 C9 C6 117.8(6) . . ?
C14 C9 C6 123.8(6) . . ?
C14 C9 C10 118.4(7) . . ?
C9 C10 H10 120.0 . . ?
C11 C10 C9 120.0(7) . . ?
C11 C10 H10 120.0 . . ?
C10 C11 H11 119.5 . . ?
C12 C11 C10 121.1(7) . . ?
C12 C11 H11 119.5 . . ?
C11 C12 H12 120.2 . . ?
C13 C12 C11 119.6(7) . . ?
C13 C12 H12 120.2 . . ?
C12 C13 H13 120.1 . . ?
C12 C13 C14 119.8(7) . . ?
C14 C13 H13 120.1 . . ?
C9 C14 C13 121.2(7) . . ?
C9 C14 H14 119.4 . . ?
C13 C14 H14 119.4 . . ?
C4 C15 H15 108.6 . . ?
C4 C15 C16 108.8(5) . . ?
C4 C15 C23 110.0(5) . . ?
C16 C15 H15 108.6 . . ?
C16 C15 C23 112.1(5) . . ?
C23 C15 H15 108.6 . . ?
C15 C16 H16A 109.5 . . ?
C15 C16 H16B 109.5 . . ?
H16A C16 H16B 108.1 . . ?
C17 C16 C15 110.8(6) . . ?
C17 C16 H16A 109.5 . . ?
C17 C16 H16B 109.5 . . ?
C18 C17 C16 120.1(7) . . ?
C22 C17 C16 120.9(7) . . ?
C22 C17 C18 119.0(7) . . ?
C17 C18 H18 120.3 . . ?
C19 C18 C17 119.3(7) . . ?
C19 C18 H18 120.3 . . ?
C18 C19 Cl1 119.2(6) . . ?
C20 C19 Cl1 118.6(6) . . ?
C20 C19 C18 122.2(7) . . ?
C19 C20 H20 121.0 . . ?
C19 C20 C21 118.1(7) . . ?
C21 C20 H20 121.0 . . ?
C20 C21 H21 119.7 . . ?
C22 C21 C20 120.6(7) . . ?
C22 C21 H21 119.7 . . ?
C17 C22 C21 120.8(7) . . ?
C17 C22 H22 119.6 . . ?
C21 C22 H22 119.6 . . ?
O1 C23 C15 109.5(5) . . ?
O1 C23 C24 110.0(5) . . ?
O1 C23 C30 106.6(5) . . ?
C24 C23 C15 110.6(5) . . ?
C30 C23 C15 109.8(5) . . ?
C30 C23 C24 110.2(5) . . ?
C25 C24 C23 123.0(6) . . ?
C25 C24 C29 118.2(6) . . ?
C29 C24 C23 118.7(6) . . ?
C24 C25 H25 119.5 . . ?
C26 C25 C24 121.1(7) . . ?
C26 C25 H25 119.5 . . ?
C25 C26 H26 119.7 . . ?
C25 C26 C27 120.6(7) . . ?
C27 C26 H26 119.7 . . ?
C26 C27 H27 120.5 . . ?
C26 C27 C28 119.0(7) . . ?
C28 C27 H27 120.5 . . ?
C27 C28 H28 119.5 . . ?
C27 C28 C29 121.0(8) . . ?
C29 C28 H28 119.5 . . ?
C24 C29 H29 120.0 . . ?
C28 C29 C24 120.1(7) . . ?
C28 C29 H29 120.0 . . ?
C31 C30 C23 120.2(6) . . ?
C31 C30 C35 118.6(6) . . ?
C35 C30 C23 121.1(6) . . ?
C30 C31 H31 119.6 . . ?
C30 C31 C32 120.8(7) . . ?
C32 C31 H31 119.6 . . ?
C31 C32 H32 119.9 . . ?
C33 C32 C31 120.1(7) . . ?
C33 C32 H32 119.9 . . ?
C32 C33 H33 120.0 . . ?
C32 C33 C34 120.0(7) . . ?
C34 C33 H33 120.0 . . ?
C33 C34 H34 120.3 . . ?
C33 C34 C35 119.5(7) . . ?
C35 C34 H34 120.3 . . ?
C30 C35 C34 120.9(7) . . ?
C30 C35 H35 119.5 . . ?
C34 C35 H35 119.5 . . ?

loop_
_geom_bond_atom_site_label_1
_geom_bond_atom_site_label_2
_geom_bond_distance
_geom_bond_site_symmetry_2
_geom_bond_publ_flag
Cl1 C19 1.743(8) . ?
O1 H1 0.8400 . ?
O1 C23 1.424(8) . ?
N1 N2 1.319(8) . ?
N1 N5 1.348(7) . ?
N1 C6 1.490(8) . ?
N2 N3 1.330(8) . ?
N3 C4 1.349(8) . ?
C4 N5 1.325(9) . ?
C4 C15 1.497(9) . ?
C6 C7 1.531(9) . ?
C6 C8 1.536(9) . ?
C6 C9 1.513(10) . ?
C7 H7A 0.9800 . ?
C7 H7B 0.9800 . ?
C7 H7C 0.9800 . ?
C8 H8A 0.9800 . ?
C8 H8B 0.9800 . ?
C8 H8C 0.9800 . ?
C9 C10 1.398(10) . ?
C9 C14 1.390(10) . ?
C10 H10 0.9500 . ?
C10 C11 1.384(11) . ?
C11 H11 0.9500 . ?
C11 C12 1.384(11) . ?
C12 H12 0.9500 . ?
C12 C13 1.377(10) . ?
C13 H13 0.9500 . ?
C13 C14 1.396(10) . ?
C14 H14 0.9500 . ?
C15 H15 1.0000 . ?
C15 C16 1.544(9) . ?
C15 C23 1.560(9) . ?
C16 H16A 0.9900 . ?
C16 H16B 0.9900 . ?
C16 C17 1.506(10) . ?
C17 C18 1.397(10) . ?
C17 C22 1.385(10) . ?
C18 H18 0.9500 . ?
C18 C19 1.396(11) . ?
C19 C20 1.371(10) . ?
C20 H20 0.9500 . ?
C20 C21 1.400(11) . ?
C21 H21 0.9500 . ?
C21 C22 1.392(11) . ?
C22 H22 0.9500 . ?
C23 C24 1.545(9) . ?
C23 C30 1.533(9) . ?
C24 C25 1.396(10) . ?
C24 C29 1.400(10) . ?
C25 H25 0.9500 . ?
C25 C26 1.377(10) . ?
C26 H26 0.9500 . ?
C26 C27 1.383(11) . ?
C27 H27 0.9500 . ?
C27 C28 1.384(11) . ?
C28 H28 0.9500 . ?
C28 C29 1.387(11) . ?
C29 H29 0.9500 . ?
C30 C31 1.381(10) . ?
C30 C35 1.384(10) . ?
C31 H31 0.9500 . ?
C31 C32 1.397(9) . ?
C32 H32 0.9500 . ?
C32 C33 1.373(11) . ?
C33 H33 0.9500 . ?
C33 C34 1.384(11) . ?
C34 H34 0.9500 . ?
C34 C35 1.400(10) . ?
C35 H35 0.9500 . ?

loop_
_geom_hbond_atom_site_label_D
_geom_hbond_atom_site_label_H
_geom_hbond_atom_site_label_A
_geom_hbond_distance_DH
_geom_hbond_distance_HA
_geom_hbond_distance_DA
_geom_hbond_angle_DHA
_geom_hbond_site_symmetry_A
_geom_hbond_publ_flag
O1 H1 N3 0.84 2.07 2.804(7) 145.3 . yes

loop_
_geom_torsion_atom_site_label_1
_geom_torsion_atom_site_label_2
_geom_torsion_atom_site_label_3
_geom_torsion_atom_site_label_4
_geom_torsion
_geom_torsion_site_symmetry_1
_geom_torsion_site_symmetry_2
_geom_torsion_site_symmetry_3
_geom_torsion_site_symmetry_4
_geom_torsion_publ_flag
Cl1 C19 C20 C21 178.4(6) . . . . ?
O1 C23 C24 C25 150.7(6) . . . . ?
O1 C23 C24 C29 -32.0(8) . . . . ?
O1 C23 C30 C31 169.3(6) . . . . ?
O1 C23 C30 C35 -11.1(8) . . . . ?
N1 N2 N3 C4 -1.1(7) . . . . ?
N1 C6 C9 C10 -175.8(6) . . . . ?
N1 C6 C9 C14 4.1(9) . . . . ?
N2 N1 N5 C4 -0.5(7) . . . . ?
N2 N1 C6 C7 136.9(6) . . . . ?
N2 N1 C6 C8 19.3(9) . . . . ?
N2 N1 C6 C9 -101.3(7) . . . . ?
N2 N3 C4 N5 0.9(8) . . . . ?
N2 N3 C4 C15 177.5(6) . . . . ?
N3 C4 N5 N1 -0.2(7) . . . . ?
N3 C4 C15 C16 -70.6(8) . . . . ?
N3 C4 C15 C23 52.6(8) . . . . ?
C4 C15 C16 C17 -61.6(7) . . . . ?
C4 C15 C23 O1 -64.1(7) . . . . ?
C4 C15 C23 C24 57.3(7) . . . . ?
C4 C15 C23 C30 179.2(5) . . . . ?
N5 N1 N2 N3 1.1(8) . . . . ?
N5 N1 C6 C7 -48.0(8) . . . . ?
N5 N1 C6 C8 -165.5(6) . . . . ?
N5 N1 C6 C9 73.8(7) . . . . ?
N5 C4 C15 C16 105.6(7) . . . . ?
N5 C4 C15 C23 -131.3(7) . . . . ?
C6 N1 N2 N3 176.6(6) . . . . ?
C6 N1 N5 C4 -176.2(6) . . . . ?
C6 C9 C10 C11 179.9(7) . . . . ?
C6 C9 C14 C13 179.8(6) . . . . ?
C7 C6 C9 C10 -59.1(8) . . . . ?
C7 C6 C9 C14 120.8(7) . . . . ?
C8 C6 C9 C10 66.1(8) . . . . ?
C8 C6 C9 C14 -114.0(7) . . . . ?
C9 C10 C11 C12 0.6(11) . . . . ?
C10 C9 C14 C13 -0.3(10) . . . . ?
C10 C11 C12 C13 -0.9(11) . . . . ?
C11 C12 C13 C14 0.5(11) . . . . ?
C12 C13 C14 C9 0.0(11) . . . . ?
C14 C9 C10 C11 0.0(10) . . . . ?
C15 C4 N5 N1 -176.8(6) . . . . ?
C15 C16 C17 C18 88.3(8) . . . . ?
C15 C16 C17 C22 -88.7(8) . . . . ?
C15 C23 C24 C25 29.6(8) . . . . ?
C15 C23 C24 C29 -153.1(6) . . . . ?
C15 C23 C30 C31 -72.1(8) . . . . ?
C15 C23 C30 C35 107.4(7) . . . . ?
C16 C15 C23 O1 57.1(7) . . . . ?
C16 C15 C23 C24 178.5(5) . . . . ?
C16 C15 C23 C30 -59.7(7) . . . . ?
C16 C17 C18 C19 -174.5(7) . . . . ?
C16 C17 C22 C21 176.1(7) . . . . ?
C17 C18 C19 Cl1 179.4(5) . . . . ?
C17 C18 C19 C20 -2.1(12) . . . . ?
C18 C17 C22 C21 -1.0(11) . . . . ?
C18 C19 C20 C21 -0.1(11) . . . . ?
C19 C20 C21 C22 1.8(11) . . . . ?
C20 C21 C22 C17 -1.3(11) . . . . ?
C22 C17 C18 C19 2.6(10) . . . . ?
C23 C15 C16 C17 176.6(6) . . . . ?
C23 C24 C25 C26 178.5(6) . . . . ?
C23 C24 C29 C28 -178.7(7) . . . . ?
C23 C30 C31 C32 -178.3(7) . . . . ?
C23 C30 C35 C34 178.4(7) . . . . ?
C24 C23 C30 C31 50.0(8) . . . . ?
C24 C23 C30 C35 -130.5(7) . . . . ?
C24 C25 C26 C27 -0.3(10) . . . . ?
C25 C24 C29 C28 -1.3(11) . . . . ?
C25 C26 C27 C28 -0.7(11) . . . . ?
C26 C27 C28 C29 0.7(12) . . . . ?
C27 C28 C29 C24 0.3(12) . . . . ?
C29 C24 C25 C26 1.2(10) . . . . ?
C30 C23 C24 C25 -92.0(7) . . . . ?
C30 C23 C24 C29 85.3(7) . . . . ?
C30 C31 C32 C33 -1.0(12) . . . . ?
C31 C30 C35 C34 -2.0(11) . . . . ?
C31 C32 C33 C34 -0.3(12) . . . . ?
C32 C33 C34 C35 0.4(12) . . . . ?
C33 C34 C35 C30 0.8(12) . . . . ?
C35 C30 C31 C32 2.2(11) . . . . ?
